data_2017711
loop_
_publ_author_name
'Smith, Graham'
'Wermuth, Urs D.'

_publ_section_title
;
 Low-dimensional hydrogen-bonded structures in the 1:1 and 1:2
 proton-transfer compounds of 4,5-dichlorophthalic acid with the
 aliphatic Lewis bases triethylamine, diethylamine, <i>n</i>-butylamine
 and piperidine
;
_journal_coeditor_code GD3347
_journal_issue 7
_journal_name_full 'Acta Crystallographica Section C'
_journal_page_first o374
_journal_page_last o380
_journal_paper_doi 10.1107/S0108270110022328
_journal_volume 66
_journal_year 2010
_chemical_formula_iupac '2C4 H12 N +, C8 H2 Cl2 O4 2-, H2 O'
_chemical_formula_moiety '2(C4 H12 N +), C8 H2 Cl2 O4 2-, H2 O'
_chemical_formula_sum 'C16 H28 Cl2 N2 O5'
_chemical_formula_weight 399.30
_chemical_melting_point 457
_chemical_name_common
;
n-butylaminium 4,5-dichlorophthalate monohydrate
;
_chemical_name_systematic
;
bis(butanaminium) 4,5-dichlorobenzene-1,2-dicarboxylate monohydrate
;
_space_group_IT_number 2
_symmetry_cell_setting triclinic
_symmetry_space_group_name_Hall '-P 1'
_symmetry_space_group_name_H-M 'P -1'
_atom_sites_solution_hydrogens geom
_atom_sites_solution_primary direct
_atom_sites_solution_secondary difmap
_audit_creation_method SHELXL97
_cell_angle_alpha 78.678(7)
_cell_angle_beta 85.846(6)
_cell_angle_gamma 67.777(9)
_cell_formula_units_Z 2
_cell_length_a 8.1362(6)
_cell_length_b 9.3043(11)
_cell_length_c 15.4060(10)
_cell_measurement_reflns_used 6406
_cell_measurement_temperature 200(2)
_cell_measurement_theta_max 32.49
_cell_measurement_theta_min 2.95
_cell_volume 1058.62(18)
_computing_cell_refinement '<i>CrysAlis PRO</i> (Oxford Diffraction, 2009)'
_computing_data_collection '<i>CrysAlis PRO</i> (Oxford Diffraction, 2009)'
_computing_data_reduction '<i>CrysAlis PRO</i> (Oxford Diffraction, 2009)'
_computing_molecular_graphics '<i>PLATON</i> (Spek, 2009)'
_computing_publication_material '<i>PLATON</i> (Spek, 2009)'
_computing_structure_refinement '<i>SHELXL97</i> (Sheldrick, 2008) within <i>WinGX</i> (Farrugia, 1999)'
_computing_structure_solution '<i>SIR92</i> (Altomare <i>et al.</i>, 1994)'
_diffrn_ambient_temperature 200(2)
_diffrn_detector_area_resol_mean 16.077
_diffrn_measured_fraction_theta_full 0.998
_diffrn_measured_fraction_theta_max 0.998
_diffrn_measurement_device_type 'Oxford Diffraction Gemini-S CCD-detector diffractometer'
_diffrn_measurement_method '\w scans'
_diffrn_radiation_monochromator graphite
_diffrn_radiation_source 'Enhance (Mo) X-ray source'
_diffrn_radiation_type MoK\a
_diffrn_radiation_wavelength 0.71073
_diffrn_reflns_av_R_equivalents 0.0409
_diffrn_reflns_av_sigmaI/netI 0.0313
_diffrn_reflns_limit_h_max 10
_diffrn_reflns_limit_h_min -10
_diffrn_reflns_limit_k_max 12
_diffrn_reflns_limit_k_min -12
_diffrn_reflns_limit_l_max 19
_diffrn_reflns_limit_l_min -19
_diffrn_reflns_number 15869
_diffrn_reflns_theta_full 27.50
_diffrn_reflns_theta_max 27.50
_diffrn_reflns_theta_min 2.95
_diffrn_standards_number 0
_exptl_absorpt_coefficient_mu 0.332
_exptl_absorpt_correction_T_max 0.940
_exptl_absorpt_correction_T_min 0.865
_exptl_absorpt_correction_type multi-scan
_exptl_absorpt_process_details '(<i>SADABS</i>; Sheldrick, 1996)'
_exptl_crystal_colour colourless
_exptl_crystal_density_diffrn 1.253
_exptl_crystal_density_method 'not measured'
_exptl_crystal_description prism
_exptl_crystal_F_000 424
_exptl_crystal_size_max 0.55
_exptl_crystal_size_mid 0.30
_exptl_crystal_size_min 0.20
_refine_diff_density_max 0.410
_refine_diff_density_min -0.294
_refine_ls_extinction_method none
_refine_ls_goodness_of_fit_ref 1.179
_refine_ls_hydrogen_treatment mixed
_refine_ls_matrix_type full
_refine_ls_number_parameters 260
_refine_ls_number_reflns 4851
_refine_ls_number_restraints 0
_refine_ls_restrained_S_all 1.179
_refine_ls_R_factor_all 0.0575
_refine_ls_R_factor_gt 0.0455
_refine_ls_shift/su_max 0.001
_refine_ls_shift/su_mean 0.000
_refine_ls_structure_factor_coef Fsqd
_refine_ls_weighting_details 'calc w=1/[\s^2^(Fo^2^)+(0.0837P)^2^+0.0287P] where P=(Fo^2^+2Fc^2^)/3'
_refine_ls_weighting_scheme calc
_refine_ls_wR_factor_gt 0.1385
_refine_ls_wR_factor_ref 0.1445
_reflns_number_gt 3858
_reflns_number_total 4851
_reflns_threshold_expression I>2\s(I)
_cod_data_source_file gd3347.cif
_cod_data_source_block III
_cod_database_code 2017711
_cod_database_fobs_code 2017711

loop_
_symmetry_equiv_pos_as_xyz
'x, y, z'
'-x, -y, -z'

loop_
_atom_site_aniso_label
_atom_site_aniso_U_11
_atom_site_aniso_U_22
_atom_site_aniso_U_33
_atom_site_aniso_U_12
_atom_site_aniso_U_13
_atom_site_aniso_U_23
N1A 0.0276(7) 0.0331(7) 0.0318(7) -0.0118(6) -0.0005(5) -0.0098(5)
C2A 0.0328(8) 0.0327(8) 0.0402(9) -0.0102(6) 0.0000(7) -0.0037(6)
C3A 0.0480(11) 0.0480(10) 0.0435(11) -0.0085(8) 0.0091(8) -0.0083(8)
C4A 0.0640(14) 0.0732(15) 0.0523(14) -0.0219(12) 0.0087(11) -0.0025(11)
C5A 0.0809(17) 0.0767(16) 0.0498(14) -0.0204(13) -0.0099(12) 0.0075(11)
N1B 0.0381(7) 0.0303(7) 0.0348(8) -0.0149(6) -0.0019(6) -0.0100(6)
C2B 0.0365(9) 0.0495(10) 0.0476(11) -0.0122(8) -0.0053(8) -0.0199(8)
C3B 0.0392(10) 0.0500(10) 0.0496(12) -0.0116(8) -0.0055(8) -0.0039(8)
C4B 0.0576(13) 0.0642(13) 0.0617(14) -0.0125(11) -0.0184(10) -0.0160(10)
C5B 0.091(2) 0.148(3) 0.0578(18) -0.014(2) -0.0309(16) -0.0031(18)
Cl4 0.1103(5) 0.0770(4) 0.0354(3) -0.0340(4) -0.0094(3) -0.0258(2)
Cl5 0.0678(4) 0.0743(4) 0.0323(3) -0.0172(3) -0.0134(2) 0.0077(2)
O11 0.0576(8) 0.0330(6) 0.0521(8) -0.0238(6) 0.0047(6) -0.0168(5)
O12 0.0630(8) 0.0618(8) 0.0433(8) -0.0404(7) 0.0230(6) -0.0288(6)
O21 0.0452(7) 0.0362(6) 0.0348(6) -0.0223(5) -0.0114(5) -0.0037(4)
O22 0.0389(6) 0.0251(5) 0.0421(7) -0.0125(5) -0.0086(5) -0.0037(4)
C1 0.0215(6) 0.0275(7) 0.0290(8) -0.0106(5) 0.0006(5) -0.0067(5)
C2 0.0248(7) 0.0274(7) 0.0287(8) -0.0126(6) 0.0006(5) -0.0080(5)
C3 0.0403(9) 0.0336(8) 0.0327(9) -0.0158(7) 0.0007(7) -0.0128(6)
C4 0.0491(10) 0.0510(10) 0.0273(8) -0.0221(8) -0.0011(7) -0.0130(7)
C5 0.0398(9) 0.0482(10) 0.0282(9) -0.0171(7) -0.0040(7) -0.0007(7)
C6 0.0305(8) 0.0321(8) 0.0347(9) -0.0118(6) 0.0009(6) -0.0024(6)
C11 0.0218(6) 0.0241(7) 0.0335(8) -0.0051(5) -0.0022(6) -0.0080(5)
C21 0.0229(7) 0.0258(7) 0.0292(8) -0.0085(5) 0.0017(5) -0.0096(5)
O1W 0.0353(6) 0.0332(6) 0.0526(8) -0.0114(5) -0.0122(6) -0.0019(5)

loop_
_atom_site_type_symbol
_atom_site_label
_atom_site_fract_x
_atom_site_fract_y
_atom_site_fract_z
_atom_site_U_iso_or_equiv
_atom_site_thermal_displace_type
_atom_site_calc_flag
_atom_site_refinement_flags
_atom_site_occupancy
N N1A 0.83030(18) 0.40803(16) 0.43961(9) 0.0301(4) Uani . . 1.000
C C2A 0.8506(2) 0.53396(18) 0.36814(11) 0.0363(5) Uani . . 1.000
C C3A 0.8949(3) 0.4766(2) 0.28024(13) 0.0498(6) Uani . . 1.000
C C4A 0.8915(3) 0.6078(3) 0.20387(16) 0.0660(8) Uani . . 1.000
C C5A 0.7110(4) 0.7306(3) 0.18164(17) 0.0741(9) Uani . . 1.000
N N1B 0.32948(19) -0.11939(16) 0.40526(10) 0.0331(4) Uani . . 1.000
C C2B 0.1554(2) -0.0456(2) 0.35886(13) 0.0438(6) Uani . . 1.000
C C3B 0.1793(2) -0.0228(2) 0.25901(13) 0.0482(6) Uani . . 1.000
C C4B 0.0032(3) 0.0372(3) 0.21012(16) 0.0626(8) Uani . . 1.000
C C5B 0.0245(5) 0.0527(5) 0.1113(2) 0.1087(13) Uani . . 1.000
Cl Cl4 0.46735(10) 0.17647(7) 0.03754(3) 0.0717(2) Uani . . 1.000
Cl Cl5 0.26463(8) 0.54775(7) 0.02437(3) 0.0627(2) Uani . . 1.000
O O11 0.45042(17) 0.59391(14) 0.35104(9) 0.0444(4) Uani . . 1.000
O O12 0.31110(18) 0.43995(16) 0.41980(9) 0.0493(5) Uani . . 1.000
O O21 0.68790(15) 0.18640(13) 0.41153(7) 0.0364(4) Uani . . 1.000
O O22 0.61194(15) -0.00555(12) 0.38236(8) 0.0351(3) Uani . . 1.000
C C1 0.42808(18) 0.40301(16) 0.27681(10) 0.0254(4) Uani . . 1.000
C C2 0.51625(18) 0.23900(16) 0.28276(10) 0.0257(4) Uani . . 1.000
C C3 0.5259(2) 0.17325(18) 0.20775(11) 0.0340(5) Uani . . 1.000
C C4 0.4510(2) 0.2661(2) 0.12824(11) 0.0405(5) Uani . . 1.000
C C5 0.3648(2) 0.4280(2) 0.12225(11) 0.0392(5) Uani . . 1.000
C C6 0.3565(2) 0.49536(18) 0.19618(11) 0.0330(5) Uani . . 1.000
C C11 0.39599(18) 0.48459(16) 0.35637(10) 0.0270(4) Uani . . 1.000
C C21 0.61058(18) 0.13221(16) 0.36576(10) 0.0256(4) Uani . . 1.000
O O1W 0.18354(16) 0.20557(14) 0.47498(9) 0.0410(4) Uani . . 1.000
H H11A 0.781(3) 0.447(2) 0.4846(15) 0.048(6) Uiso . . 1.000
H H12A 0.936(3) 0.329(2) 0.4554(12) 0.035(5) Uiso . . 1.000
H H13A 0.763(3) 0.357(2) 0.4210(13) 0.041(5) Uiso . . 1.000
H H21A 0.94650 0.56500 0.38430 0.0430 Uiso calc R 1.000
H H22A 0.73900 0.62810 0.36210 0.0430 Uiso calc R 1.000
H H31A 1.01440 0.39180 0.28420 0.0600 Uiso calc R 1.000
H H32A 0.80840 0.43120 0.26860 0.0600 Uiso calc R 1.000
H H41A 0.96950 0.65950 0.21850 0.0790 Uiso calc R 1.000
H H42A 0.94130 0.56080 0.15090 0.0790 Uiso calc R 1.000
H H51A 0.71990 0.81250 0.13290 0.0890 Uiso calc R 1.000
H H52A 0.66030 0.77810 0.23360 0.0890 Uiso calc R 1.000
H H53A 0.63420 0.68170 0.16390 0.0890 Uiso calc R 1.000
H H11B 0.398(3) -0.064(2) 0.3886(14) 0.046(5) Uiso . . 1.000
H H12B 0.315(3) -0.126(2) 0.4632(17) 0.049(6) Uiso . . 1.000
H H13B 0.380(3) -0.216(3) 0.3920(13) 0.043(5) Uiso . . 1.000
H H21B 0.08830 0.05800 0.37610 0.0530 Uiso calc R 1.000
H H22B 0.08560 -0.11360 0.37710 0.0530 Uiso calc R 1.000
H H31B 0.25720 -0.12460 0.24260 0.0580 Uiso calc R 1.000
H H32B 0.23870 0.05360 0.24040 0.0580 Uiso calc R 1.000
H H41B -0.05890 -0.03630 0.23140 0.0750 Uiso calc R 1.000
H H42B -0.07200 0.14150 0.22440 0.0750 Uiso calc R 1.000
H H51B -0.09080 0.07900 0.08400 0.1300 Uiso calc R 1.000
H H52B 0.10830 -0.04750 0.09690 0.1300 Uiso calc R 1.000
H H53B 0.06990 0.13660 0.08860 0.1300 Uiso calc R 1.000
H H3 0.58500 0.06250 0.21130 0.0410 Uiso calc R 1.000
H H6 0.30080 0.60660 0.19140 0.0400 Uiso calc R 1.000
H H11W 0.233(3) 0.276(3) 0.4557(14) 0.051(6) Uiso . . 1.000
H H12W 0.242(4) 0.153(3) 0.5268(19) 0.078(8) Uiso . . 1.000

loop_
_atom_type_symbol
_atom_type_description
_atom_type_scat_dispersion_real
_atom_type_scat_dispersion_imag
_atom_type_scat_source
C C 0.0033 0.0016 'International Tables Vol C Tables 4.2.6.8 and 6.1.1.4'
H H 0.0000 0.0000 'International Tables Vol C Tables 4.2.6.8 and 6.1.1.4'
Cl Cl 0.1484 0.1585 'International Tables Vol C Tables 4.2.6.8 and 6.1.1.4'
N N 0.0061 0.0033 'International Tables Vol C Tables 4.2.6.8 and 6.1.1.4'
O O 0.0106 0.0060 'International Tables Vol C Tables 4.2.6.8 and 6.1.1.4'

loop_
_geom_angle_atom_site_label_1
_geom_angle_atom_site_label_2
_geom_angle_atom_site_label_3
_geom_angle_site_symmetry_1
_geom_angle_site_symmetry_2
_geom_angle_site_symmetry_3
_geom_angle
_geom_angle_publ_flag
H11W O1W H12W . . . 103(2) no
H12A N1A H13A . . . 103.8(18) no
C2A N1A H13A . . . 112.1(12) no
H11A N1A H13A . . . 109(2) no
C2A N1A H12A . . . 111.8(13) no
C2A N1A H11A . . . 110.2(13) no
H11A N1A H12A . . . 109.8(19) no
C2B N1B H11B . . . 112.0(14) no
H11B N1B H13B . . . 111(2) no
H12B N1B H13B . . . 110.1(17) no
C2B N1B H13B . . . 106.0(16) no
C2B N1B H12B . . . 110.8(16) no
H11B N1B H12B . . . 107(2) no
N1A C2A C3A . . . 110.92(13) no
C2A C3A C4A . . . 112.32(16) no
C3A C4A C5A . . . 114.3(2) no
N1A C2A H22A . . . 109.00 no
H21A C2A H22A . . . 108.00 no
C3A C2A H21A . . . 109.00 no
N1A C2A H21A . . . 109.00 no
C3A C2A H22A . . . 109.00 no
C4A C3A H32A . . . 109.00 no
C2A C3A H31A . . . 109.00 no
C4A C3A H31A . . . 109.00 no
H31A C3A H32A . . . 108.00 no
C2A C3A H32A . . . 109.00 no
H41A C4A H42A . . . 108.00 no
C5A C4A H41A . . . 109.00 no
C3A C4A H41A . . . 109.00 no
C3A C4A H42A . . . 109.00 no
C5A C4A H42A . . . 109.00 no
C4A C5A H51A . . . 109.00 no
C4A C5A H52A . . . 109.00 no
C4A C5A H53A . . . 109.00 no
H51A C5A H52A . . . 109.00 no
H51A C5A H53A . . . 110.00 no
H52A C5A H53A . . . 109.00 no
N1B C2B C3B . . . 111.23(15) no
C2B C3B C4B . . . 112.19(16) no
C3B C4B C5B . . . 113.1(2) no
N1B C2B H22B . . . 109.00 no
C3B C2B H21B . . . 109.00 no
C3B C2B H22B . . . 109.00 no
H21B C2B H22B . . . 108.00 no
N1B C2B H21B . . . 109.00 no
C2B C3B H31B . . . 109.00 no
C2B C3B H32B . . . 109.00 no
C4B C3B H32B . . . 109.00 no
H31B C3B H32B . . . 108.00 no
C4B C3B H31B . . . 109.00 no
C3B C4B H41B . . . 109.00 no
C5B C4B H41B . . . 109.00 no
C5B C4B H42B . . . 109.00 no
C3B C4B H42B . . . 109.00 no
H41B C4B H42B . . . 108.00 no
C4B C5B H52B . . . 109.00 no
C4B C5B H53B . . . 109.00 no
H51B C5B H52B . . . 109.00 no
H51B C5B H53B . . . 109.00 no
H52B C5B H53B . . . 109.00 no
C4B C5B H51B . . . 109.00 no
C2 C1 C6 . . . 119.26(14) no
C2 C1 C11 . . . 123.08(13) no
C6 C1 C11 . . . 117.54(13) no
C1 C2 C21 . . . 122.55(13) no
C3 C2 C21 . . . 118.43(13) no
C1 C2 C3 . . . 118.92(14) no
C2 C3 C4 . . . 121.28(15) no
Cl4 C4 C3 . . . 118.88(13) no
Cl4 C4 C5 . . . 121.31(13) no
C3 C4 C5 . . . 119.81(15) no
Cl5 C5 C6 . . . 119.35(13) no
C4 C5 C6 . . . 119.50(15) no
Cl5 C5 C4 . . . 121.14(13) no
C1 C6 C5 . . . 121.20(15) no
O11 C11 C1 . . . 116.95(14) no
O12 C11 C1 . . . 117.25(14) no
O11 C11 O12 . . . 125.74(15) no
O21 C21 C2 . . . 117.53(13) no
O22 C21 C2 . . . 117.62(14) no
O21 C21 O22 . . . 124.80(14) no
C2 C3 H3 . . . 119.00 no
C4 C3 H3 . . . 119.00 no
C1 C6 H6 . . . 119.00 no
C5 C6 H6 . . . 119.00 no

loop_
_geom_bond_atom_site_label_1
_geom_bond_atom_site_label_2
_geom_bond_site_symmetry_1
_geom_bond_site_symmetry_2
_geom_bond_distance
_geom_bond_publ_flag
Cl4 C4 . . 1.7356(18) no
Cl5 C5 . . 1.7352(18) no
O11 C11 . . 1.241(2) no
O12 C11 . . 1.251(2) no
O21 C21 . . 1.2613(19) no
O22 C21 . . 1.2528(18) no
O1W H11W . . 0.89(3) no
O1W H12W . . 0.91(3) no
N1A C2A . . 1.492(2) no
N1A H13A . . 0.94(2) no
N1A H12A . . 0.91(2) no
N1A H11A . . 0.85(2) no
N1B C2B . . 1.486(2) no
N1B H12B . . 0.89(3) no
N1B H13B . . 0.89(3) no
N1B H11B . . 0.89(2) no
C2A C3A . . 1.522(3) no
C3A C4A . . 1.513(3) no
C4A C5A . . 1.493(4) no
C2A H21A . . 0.9900 no
C2A H22A . . 0.9900 no
C3A H32A . . 0.9900 no
C3A H31A . . 0.9900 no
C4A H42A . . 0.9900 no
C4A H41A . . 0.9900 no
C5A H51A . . 0.9800 no
C5A H52A . . 0.9800 no
C5A H53A . . 0.9800 no
C2B C3B . . 1.520(3) no
C3B C4B . . 1.523(3) no
C4B C5B . . 1.504(4) no
C2B H22B . . 0.9900 no
C2B H21B . . 0.9900 no
C3B H32B . . 0.9900 no
C3B H31B . . 0.9900 no
C4B H42B . . 0.9900 no
C4B H41B . . 0.9900 no
C5B H53B . . 0.9800 no
C5B H52B . . 0.9800 no
C5B H51B . . 0.9800 no
C1 C11 . . 1.522(2) no
C1 C2 . . 1.407(2) no
C1 C6 . . 1.388(2) no
C2 C21 . . 1.509(2) no
C2 C3 . . 1.394(2) no
C3 C4 . . 1.383(2) no
C4 C5 . . 1.388(2) no
C5 C6 . . 1.390(2) no
C3 H3 . . 0.9500 no
C6 H6 . . 0.9500 no

loop_
_geom_hbond_atom_site_label_D
_geom_hbond_atom_site_label_H
_geom_hbond_atom_site_label_A
_geom_hbond_site_symmetry_A
_geom_hbond_distance_DH
_geom_hbond_distance_HA
_geom_hbond_distance_DA
_geom_hbond_angle_DHA
_geom_hbond_publ_flag
N1A H11A O12 2_666 0.85(2) 1.92(2) 2.762(2) 170(2) yes
N1A H12A O1W 1_655 0.91(2) 1.92(2) 2.799(2) 164(2) yes
N1A H13A O21 . 0.94(2) 1.94(2) 2.831(2) 158.4(17) yes
N1B H11B O22 . 0.89(2) 2.00(3) 2.847(2) 158.9(19) yes
N1B H12B O21 2_656 0.89(3) 1.90(3) 2.7737(19) 167.9(17) yes
N1B H13B O11 1_545 0.89(3) 1.86(3) 2.7481(19) 170(2) yes
O1W H11W O12 . 0.89(3) 1.84(3) 2.723(2) 173(2) yes
O1W H12W O22 2_656 0.91(3) 1.87(3) 2.7648(18) 166(3) yes
C2B H21B O1W . 0.99 2.57 3.289(2) 130 no
C2A H22A O11 . 0.99 2.51 3.110(2) 119 no

loop_
_geom_torsion_atom_site_label_1
_geom_torsion_atom_site_label_2
_geom_torsion_atom_site_label_3
_geom_torsion_atom_site_label_4
_geom_torsion_site_symmetry_1
_geom_torsion_site_symmetry_2
_geom_torsion_site_symmetry_3
_geom_torsion_site_symmetry_4
_geom_torsion
_geom_torsion_publ_flag
N1A C2A C3A C4A . . . . 172.11(18) no
C2A C3A C4A C5A . . . . -68.3(3) no
N1B C2B C3B C4B . . . . 174.22(16) no
C2B C3B C4B C5B . . . . -177.1(2) no
C6 C1 C2 C3 . . . . -1.4(2) no
C6 C1 C2 C21 . . . . 174.86(15) no
C11 C1 C2 C3 . . . . 174.49(15) no
C11 C1 C2 C21 . . . . -9.3(2) no
C2 C1 C6 C5 . . . . 2.4(3) no
C11 C1 C6 C5 . . . . -173.73(15) no
C2 C1 C11 O11 . . . . 125.03(17) no
C2 C1 C11 O12 . . . . -57.7(2) no
C6 C1 C11 O11 . . . . -59.0(2) no
C6 C1 C11 O12 . . . . 118.20(17) no
C1 C2 C3 C4 . . . . 0.1(3) no
C21 C2 C3 C4 . . . . -176.29(15) no
C1 C2 C21 O21 . . . . -35.3(2) no
C1 C2 C21 O22 . . . . 147.30(15) no
C3 C2 C21 O21 . . . . 140.96(16) no
C3 C2 C21 O22 . . . . -36.4(2) no
C2 C3 C4 Cl4 . . . . -179.82(14) no
C2 C3 C4 C5 . . . . 0.2(3) no
Cl4 C4 C5 Cl5 . . . . 1.6(2) no
Cl4 C4 C5 C6 . . . . -179.23(14) no
C3 C4 C5 Cl5 . . . . -178.45(14) no
C3 C4 C5 C6 . . . . 0.7(3) no
Cl5 C5 C6 C1 . . . . 177.15(13) no
C4 C5 C6 C1 . . . . -2.1(3) no

loop_
_cod_related_entry_id
_cod_related_entry_database
_cod_related_entry_code
1 ChemSpider 30654248
